data_7126156
loop_
_publ_author_name
'Liu, Yi'
'Guo, Jin-Han'
'Dao, Xiao-Yao'
'Zhang, Xiu-Du'
'Zhao, Yue'
'Sun, Wei-Yin'

_publ_section_title
;
 Coordination polymers with a pyridyl-salen ligand for photocatalytic
 carbon dioxide reduction.
;
_journal_issue 29
_journal_name_full 'Chemical communications (Cambridge, England)'
_journal_page_first 4110
_journal_page_last 4113
_journal_paper_doi 10.1039/d0cc00425a
_journal_volume 56
_journal_year 2020
_chemical_formula_sum 'C29 H27 Cl Mn N5 O3'
_chemical_formula_weight 583.94
_space_group_crystal_system orthorhombic
_space_group_IT_number 61
_space_group_name_Hall '-P 2ac 2ab'
_space_group_name_H-M_alt 'P b c a'
_atom_sites_solution_hydrogens geom
_audit_creation_method SHELXL-2018/3
_cell_angle_alpha 90
_cell_angle_beta 90
_cell_angle_gamma 90
_cell_formula_units_Z 8
_cell_length_a 13.4901(16)
_cell_length_b 13.2578(16)
_cell_length_c 30.134(4)
_cell_measurement_reflns_used 5222
_cell_measurement_temperature 173(2)
_cell_measurement_theta_max 27.44
_cell_measurement_theta_min 2.26
_cell_volume 5389.4(12)
_computing_cell_refinement 'Bruker SMART'
_computing_data_collection 'Bruker SMART'
_computing_data_reduction 'Bruker SAINT'
_computing_molecular_graphics 'Bruker SHELXTL'
_computing_publication_material 'Bruker SHELXTL'
_computing_structure_refinement 'SHELXL-2018/3 (Sheldrick, 2018)'
_computing_structure_solution 'SHELXL-2018/3 (Sheldrick, 2018)'
_diffrn_ambient_temperature 173(2)
_diffrn_measured_fraction_theta_full 0.997
_diffrn_measured_fraction_theta_max 0.985
_diffrn_measurement_device_type 'CCD area detector'
_diffrn_measurement_method 'phi and omega scans'
_diffrn_radiation_type MoK\a
_diffrn_radiation_wavelength 0.71073
_diffrn_reflns_av_R_equivalents 0.0637
_diffrn_reflns_av_unetI/netI 0.0520
_diffrn_reflns_Laue_measured_fraction_full 0.997
_diffrn_reflns_Laue_measured_fraction_max 0.985
_diffrn_reflns_limit_h_max 17
_diffrn_reflns_limit_h_min -13
_diffrn_reflns_limit_k_max 12
_diffrn_reflns_limit_k_min -17
_diffrn_reflns_limit_l_max 39
_diffrn_reflns_limit_l_min -36
_diffrn_reflns_number 29111
_diffrn_reflns_point_group_measured_fraction_full 0.997
_diffrn_reflns_point_group_measured_fraction_max 0.985
_diffrn_reflns_theta_full 25.242
_diffrn_reflns_theta_max 27.857
_diffrn_reflns_theta_min 2.026
_diffrn_source 'fine-focus sealed tube'
_exptl_absorpt_coefficient_mu 0.630
_exptl_absorpt_correction_T_max 0.904
_exptl_absorpt_correction_T_min 0.876
_exptl_absorpt_correction_type multi-scan
_exptl_absorpt_process_details SADABS
_exptl_crystal_colour black
_exptl_crystal_density_diffrn 1.439
_exptl_crystal_description block
_exptl_crystal_F_000 2416
_exptl_crystal_size_max 0.210
_exptl_crystal_size_mid 0.190
_exptl_crystal_size_min 0.160
_refine_diff_density_max 0.635
_refine_diff_density_min -0.509
_refine_diff_density_rms 0.092
_refine_ls_extinction_method none
_refine_ls_goodness_of_fit_ref 1.042
_refine_ls_hydrogen_treatment constr
_refine_ls_matrix_type full
_refine_ls_number_parameters 354
_refine_ls_number_reflns 6320
_refine_ls_number_restraints 0
_refine_ls_restrained_S_all 1.042
_refine_ls_R_factor_all 0.0606
_refine_ls_R_factor_gt 0.0456
_refine_ls_shift/su_max 0.002
_refine_ls_shift/su_mean 0.000
_refine_ls_structure_factor_coef Fsqd
_refine_ls_weighting_details 'w=1/[\s^2^(Fo^2^)+(0.0495P)^2^+5.4575P] where P=(Fo^2^+2Fc^2^)/3'
_refine_ls_weighting_scheme calc
_refine_ls_wR_factor_gt 0.1125
_refine_ls_wR_factor_ref 0.1201
_reflns_Friedel_coverage 0.000
_reflns_number_gt 5095
_reflns_number_total 6320
_reflns_threshold_expression 'I > 2\s(I)'
_cod_data_source_file d0cc00425a3.cif
_cod_data_source_block 1
_cod_depositor_comments 'Adding full bibliography for 7126156--7126157.cif.'
_cod_original_cell_volume 5389.5(11)
_cod_database_code 7126156
_shelx_shelxl_version_number 2018/3
_shelx_space_group_comment
;
The symmetry employed for this shelxl refinement is uniquely defined
by the following loop, which should always be used as a source of
symmetry information in preference to the above space-group names.
They are only intended as comments.
;
_shelx_estimated_absorpt_t_min 0.879
_shelx_estimated_absorpt_t_max 0.906

loop_
_space_group_symop_operation_xyz
'x, y, z'
'-x+1/2, -y, z+1/2'
'-x, y+1/2, -z+1/2'
'x+1/2, -y+1/2, -z'
'-x, -y, -z'
'x-1/2, y, -z-1/2'
'x, -y-1/2, z-1/2'
'-x-1/2, y-1/2, z'

loop_
_atom_site_label
_atom_site_type_symbol
_atom_site_fract_x
_atom_site_fract_y
_atom_site_fract_z
_atom_site_U_iso_or_equiv
_atom_site_adp_type
_atom_site_occupancy
_atom_site_site_symmetry_order
_atom_site_calc_flag
_atom_site_refinement_flags_posn
_atom_site_refinement_flags_adp
_atom_site_refinement_flags_occupancy
_atom_site_disorder_assembly
_atom_site_disorder_group
Mn1 Mn 0.14103(2) 0.24261(3) 0.40646(2) 0.01442(10) Uani 1 1 d . . . . .
C1 C 0.13673(18) 0.0624(2) 0.46014(7) 0.0216(5) Uani 1 1 d . . . . .
H1A H 0.182162 0.084306 0.484065 0.026 Uiso 1 1 calc R U . . .
H1B H 0.133295 -0.012200 0.460347 0.026 Uiso 1 1 calc R U . . .
C2 C 0.03452(18) 0.10692(19) 0.46726(8) 0.0222(5) Uani 1 1 d . . . . .
H2A H -0.015468 0.068375 0.450207 0.027 Uiso 1 1 calc R U . . .
H2B H 0.016580 0.104099 0.499095 0.027 Uiso 1 1 calc R U . . .
C3 C 0.21968(16) 0.04013(18) 0.38989(7) 0.0184(5) Uani 1 1 d . . . . .
H3 H 0.225806 -0.028969 0.397765 0.022 Uiso 1 1 calc R U . . .
C4 C 0.26351(17) 0.07263(18) 0.34863(7) 0.0181(5) Uani 1 1 d . . . . .
C5 C 0.27117(16) 0.17545(18) 0.33605(7) 0.0169(4) Uani 1 1 d . . . . .
C6 C 0.32301(17) 0.19895(19) 0.29671(7) 0.0203(5) Uani 1 1 d . . . . .
H6 H 0.329446 0.267455 0.287927 0.024 Uiso 1 1 calc R U . . .
C7 C 0.36495(17) 0.12354(19) 0.27050(7) 0.0204(5) Uani 1 1 d . . . . .
C8 C 0.35588(18) 0.02199(19) 0.28333(8) 0.0228(5) Uani 1 1 d . . . . .
H8 H 0.384211 -0.029726 0.265570 0.027 Uiso 1 1 calc R U . . .
C9 C 0.30595(17) -0.00228(19) 0.32161(8) 0.0215(5) Uani 1 1 d . . . . .
H9 H 0.299973 -0.071092 0.329994 0.026 Uiso 1 1 calc R U . . .
C10 C 0.41887(18) 0.1500(2) 0.22908(8) 0.0227(5) Uani 1 1 d . . . . .
C11 C 0.4685(2) 0.2407(2) 0.22414(9) 0.0291(6) Uani 1 1 d . . . . .
H11 H 0.466790 0.289428 0.247227 0.035 Uiso 1 1 calc R U . . .
C12 C 0.5204(2) 0.2601(2) 0.18556(9) 0.0301(6) Uani 1 1 d . . . . .
H12 H 0.553996 0.322875 0.183123 0.036 Uiso 1 1 calc R U . . .
C13 C 0.4768(2) 0.1092(2) 0.15573(8) 0.0260(6) Uani 1 1 d . . . . .
H13 H 0.478556 0.062520 0.131810 0.031 Uiso 1 1 calc R U . . .
C14 C 0.4227(2) 0.0832(2) 0.19326(8) 0.0266(6) Uani 1 1 d . . . . .
H14 H 0.388652 0.020525 0.194563 0.032 Uiso 1 1 calc R U . . .
C15 C -0.02582(16) 0.27677(19) 0.46733(7) 0.0194(5) Uani 1 1 d . . . . .
H15 H -0.070459 0.253190 0.489397 0.023 Uiso 1 1 calc R U . . .
C16 C -0.03456(16) 0.38023(18) 0.45411(7) 0.0177(5) Uani 1 1 d . . . . .
C17 C 0.02609(16) 0.42463(18) 0.42115(7) 0.0169(5) Uani 1 1 d . . . . .
C18 C 0.01162(17) 0.52686(19) 0.41135(7) 0.0199(5) Uani 1 1 d . . . . .
H18 H 0.051251 0.557244 0.388986 0.024 Uiso 1 1 calc R U . . .
C19 C -0.05868(18) 0.58561(19) 0.43318(8) 0.0212(5) Uani 1 1 d . . . . .
C20 C -0.11928(18) 0.5397(2) 0.46582(8) 0.0243(5) Uani 1 1 d . . . . .
H20 H -0.168799 0.577830 0.480675 0.029 Uiso 1 1 calc R U . . .
C21 C -0.10595(18) 0.4403(2) 0.47576(8) 0.0233(5) Uani 1 1 d . . . . .
H21 H -0.146185 0.410444 0.498059 0.028 Uiso 1 1 calc R U . . .
C22 C -0.06968(19) 0.69365(19) 0.42183(8) 0.0229(5) Uani 1 1 d . . . . .
C23 C 0.0086(2) 0.7489(2) 0.40405(9) 0.0304(6) Uani 1 1 d . . . . .
H23 H 0.071312 0.717863 0.399707 0.036 Uiso 1 1 calc R U . . .
C24 C -0.0052(2) 0.8486(2) 0.39275(11) 0.0427(8) Uani 1 1 d . . . . .
H24 H 0.049276 0.883894 0.380218 0.051 Uiso 1 1 calc R U . . .
C25 C -0.1649(2) 0.8459(2) 0.41580(11) 0.0424(8) Uani 1 1 d . . . . .
H25 H -0.226382 0.879267 0.420286 0.051 Uiso 1 1 calc R U . . .
C26 C -0.1586(2) 0.7459(2) 0.42782(9) 0.0332(6) Uani 1 1 d . . . . .
H26 H -0.214497 0.712614 0.440161 0.040 Uiso 1 1 calc R U . . .
C27 C 0.1311(2) 0.0269(3) 0.24993(12) 0.0473(8) Uani 1 1 d . . . . .
H27 H 0.126361 0.080504 0.270751 0.057 Uiso 1 1 calc R U . . .
C28 C 0.1634(4) -0.0263(5) 0.17494(16) 0.0957(18) Uani 1 1 d . . . . .
H28A H 0.185497 -0.089079 0.188993 0.143 Uiso 1 1 calc R U . . .
H28B H 0.211973 -0.005404 0.152598 0.143 Uiso 1 1 calc R U . . .
H28C H 0.099000 -0.037363 0.160651 0.143 Uiso 1 1 calc R U . . .
C29 C 0.1585(3) 0.1562(4) 0.19447(14) 0.0752(14) Uani 1 1 d . . . . .
H29A H 0.098959 0.173104 0.177406 0.113 Uiso 1 1 calc R U . . .
H29B H 0.217385 0.166802 0.175999 0.113 Uiso 1 1 calc R U . . .
H29C H 0.162301 0.199451 0.220786 0.113 Uiso 1 1 calc R U . . .
Cl1 Cl 0.26894(4) 0.29397(5) 0.46368(2) 0.02300(14) Uani 1 1 d . . . . .
N1 N 0.17290(14) 0.09862(15) 0.41667(6) 0.0174(4) Uani 1 1 d . . . . .
N2 N 0.03731(14) 0.21314(15) 0.45187(6) 0.0174(4) Uani 1 1 d . . . . .
N3 N 0.52619(16) 0.19542(17) 0.15123(7) 0.0242(5) Uani 1 1 d . . . . .
N4 N -0.0906(2) 0.8993(2) 0.39827(10) 0.0471(7) Uani 1 1 d . . . . .
N5 N 0.1539(2) 0.0513(3) 0.20814(10) 0.0579(9) Uani 1 1 d . . . . .
O1 O 0.23430(12) 0.25105(12) 0.35948(5) 0.0190(3) Uani 1 1 d . . . . .
O2 O 0.09474(12) 0.37540(13) 0.39876(5) 0.0187(3) Uani 1 1 d . . . . .
O3 O 0.1157(2) -0.0586(2) 0.26376(9) 0.0623(7) Uani 1 1 d . . . . .

loop_
_atom_site_aniso_label
_atom_site_aniso_U_11
_atom_site_aniso_U_22
_atom_site_aniso_U_33
_atom_site_aniso_U_23
_atom_site_aniso_U_13
_atom_site_aniso_U_12
Mn1 0.01550(17) 0.01232(19) 0.01545(17) 0.00247(13) 0.00258(12) 0.00108(13)
C1 0.0259(12) 0.0201(13) 0.0187(11) 0.0063(9) 0.0028(9) 0.0021(10)
C2 0.0247(12) 0.0196(13) 0.0222(11) 0.0059(9) 0.0058(9) 0.0002(10)
C3 0.0179(11) 0.0151(12) 0.0222(11) 0.0024(9) -0.0009(8) 0.0008(9)
C4 0.0186(11) 0.0173(12) 0.0185(10) 0.0018(9) -0.0014(8) 0.0031(9)
C5 0.0168(10) 0.0161(12) 0.0177(10) -0.0008(9) 0.0005(8) 0.0019(9)
C6 0.0229(11) 0.0175(12) 0.0204(11) 0.0018(9) 0.0034(9) -0.0026(10)
C7 0.0203(11) 0.0207(13) 0.0203(11) -0.0016(9) 0.0037(8) -0.0007(10)
C8 0.0277(12) 0.0185(12) 0.0223(11) -0.0019(9) 0.0034(9) 0.0045(10)
C9 0.0250(12) 0.0162(12) 0.0234(11) 0.0019(9) -0.0010(9) 0.0032(10)
C10 0.0224(12) 0.0231(13) 0.0228(11) -0.0024(10) 0.0054(9) 0.0006(10)
C11 0.0364(14) 0.0232(14) 0.0277(13) -0.0077(11) 0.0117(11) -0.0047(11)
C12 0.0365(14) 0.0230(14) 0.0310(13) -0.0059(11) 0.0131(11) -0.0087(12)
C13 0.0329(14) 0.0229(14) 0.0224(12) -0.0076(10) 0.0059(10) -0.0042(11)
C14 0.0342(14) 0.0205(13) 0.0251(12) -0.0036(10) 0.0074(10) -0.0071(11)
C15 0.0153(10) 0.0247(13) 0.0182(10) 0.0029(9) 0.0027(8) -0.0008(9)
C16 0.0153(10) 0.0187(12) 0.0190(10) 0.0011(9) 0.0012(8) 0.0002(9)
C17 0.0175(10) 0.0176(12) 0.0157(10) -0.0003(9) -0.0003(8) 0.0019(9)
C18 0.0200(11) 0.0203(13) 0.0193(11) 0.0007(9) 0.0009(8) 0.0016(10)
C19 0.0240(12) 0.0182(13) 0.0214(11) -0.0022(9) -0.0002(9) 0.0037(10)
C20 0.0239(12) 0.0234(14) 0.0255(12) -0.0022(10) 0.0055(9) 0.0045(10)
C21 0.0193(11) 0.0267(14) 0.0239(12) 0.0001(10) 0.0052(9) 0.0010(10)
C22 0.0288(12) 0.0193(13) 0.0207(11) -0.0033(9) 0.0018(9) 0.0043(10)
C23 0.0249(13) 0.0231(14) 0.0432(15) -0.0029(12) -0.0002(11) 0.0002(11)
C24 0.0387(17) 0.0257(16) 0.064(2) 0.0011(15) 0.0083(14) -0.0051(13)
C25 0.0456(18) 0.0329(17) 0.0488(18) 0.0085(14) 0.0185(14) 0.0204(14)
C26 0.0347(15) 0.0313(16) 0.0338(14) 0.0071(12) 0.0123(11) 0.0112(12)
C27 0.0386(17) 0.054(2) 0.0497(19) -0.0022(17) -0.0142(14) 0.0030(16)
C28 0.089(4) 0.134(5) 0.063(3) -0.037(3) -0.021(3) 0.000(3)
C29 0.063(3) 0.102(4) 0.061(2) 0.030(3) -0.0074(19) 0.017(3)
Cl1 0.0216(3) 0.0247(3) 0.0227(3) -0.0022(2) -0.0033(2) 0.0001(2)
N1 0.0203(9) 0.0157(10) 0.0163(9) 0.0040(7) 0.0004(7) -0.0011(8)
N2 0.0179(9) 0.0173(10) 0.0168(9) 0.0035(8) 0.0017(7) 0.0001(8)
N3 0.0273(11) 0.0216(12) 0.0237(10) -0.0043(8) 0.0080(8) -0.0028(9)
N4 0.0542(17) 0.0229(14) 0.0642(18) 0.0094(12) 0.0168(14) 0.0084(12)
N5 0.0489(17) 0.080(3) 0.0451(16) -0.0028(16) -0.0173(13) 0.0057(16)
O1 0.0249(8) 0.0139(9) 0.0182(7) 0.0001(6) 0.0061(6) 0.0004(7)
O2 0.0188(8) 0.0154(8) 0.0219(8) 0.0035(6) 0.0062(6) 0.0048(7)
O3 0.0663(17) 0.0413(16) 0.0793(19) -0.0015(14) -0.0193(14) -0.0077(13)

loop_
_atom_type_symbol
_atom_type_description
_atom_type_scat_dispersion_real
_atom_type_scat_dispersion_imag
_atom_type_scat_source
C C 0.0033 0.0016 'International Tables Vol C Tables 4.2.6.8 and 6.1.1.4'
H H 0.0000 0.0000 'International Tables Vol C Tables 4.2.6.8 and 6.1.1.4'
N N 0.0061 0.0033 'International Tables Vol C Tables 4.2.6.8 and 6.1.1.4'
O O 0.0106 0.0060 'International Tables Vol C Tables 4.2.6.8 and 6.1.1.4'
Mn Mn 0.3368 0.7283 'International Tables Vol C Tables 4.2.6.8 and 6.1.1.4'
Cl Cl 0.1484 0.1585 'International Tables Vol C Tables 4.2.6.8 and 6.1.1.4'

loop_
_geom_angle_atom_site_label_1
_geom_angle_atom_site_label_2
_geom_angle_atom_site_label_3
_geom_angle
_geom_angle_site_symmetry_1
_geom_angle_site_symmetry_3
_geom_angle_publ_flag
O2 Mn1 O1 94.18(7) . . ?
O2 Mn1 N1 172.98(8) . . ?
O1 Mn1 N1 91.65(7) . . ?
O2 Mn1 N2 92.01(7) . . ?
O1 Mn1 N2 171.15(8) . . ?
N1 Mn1 N2 81.78(8) . . ?
O2 Mn1 N3 86.59(7) . 6_556 ?
O1 Mn1 N3 84.45(7) . 6_556 ?
N1 Mn1 N3 90.08(8) . 6_556 ?
N2 Mn1 N3 89.61(8) . 6_556 ?
O2 Mn1 Cl1 93.36(5) . . ?
O1 Mn1 Cl1 92.31(5) . . ?
N1 Mn1 Cl1 90.32(6) . . ?
N2 Mn1 Cl1 93.64(6) . . ?
N3 Mn1 Cl1 176.75(5) 6_556 . ?
N1 C1 C2 107.42(18) . . ?
N1 C1 H1A 110.2 . . ?
C2 C1 H1A 110.2 . . ?
N1 C1 H1B 110.2 . . ?
C2 C1 H1B 110.2 . . ?
H1A C1 H1B 108.5 . . ?
N2 C2 C1 107.61(19) . . ?
N2 C2 H2A 110.2 . . ?
C1 C2 H2A 110.2 . . ?
N2 C2 H2B 110.2 . . ?
C1 C2 H2B 110.2 . . ?
H2A C2 H2B 108.5 . . ?
N1 C3 C4 124.2(2) . . ?
N1 C3 H3 117.9 . . ?
C4 C3 H3 117.9 . . ?
C9 C4 C5 119.6(2) . . ?
C9 C4 C3 117.1(2) . . ?
C5 C4 C3 123.2(2) . . ?
O1 C5 C6 117.9(2) . . ?
O1 C5 C4 123.9(2) . . ?
C6 C5 C4 118.2(2) . . ?
C7 C6 C5 121.2(2) . . ?
C7 C6 H6 119.4 . . ?
C5 C6 H6 119.4 . . ?
C6 C7 C8 119.7(2) . . ?
C6 C7 C10 120.3(2) . . ?
C8 C7 C10 120.0(2) . . ?
C9 C8 C7 119.8(2) . . ?
C9 C8 H8 120.1 . . ?
C7 C8 H8 120.1 . . ?
C8 C9 C4 121.4(2) . . ?
C8 C9 H9 119.3 . . ?
C4 C9 H9 119.3 . . ?
C11 C10 C14 116.7(2) . . ?
C11 C10 C7 122.2(2) . . ?
C14 C10 C7 121.1(2) . . ?
C12 C11 C10 119.9(2) . . ?
C12 C11 H11 120.1 . . ?
C10 C11 H11 120.1 . . ?
N3 C12 C11 123.8(2) . . ?
N3 C12 H12 118.1 . . ?
C11 C12 H12 118.1 . . ?
N3 C13 C14 124.0(2) . . ?
N3 C13 H13 118.0 . . ?
C14 C13 H13 118.0 . . ?
C13 C14 C10 119.4(2) . . ?
C13 C14 H14 120.3 . . ?
C10 C14 H14 120.3 . . ?
N2 C15 C16 125.6(2) . . ?
N2 C15 H15 117.2 . . ?
C16 C15 H15 117.2 . . ?
C21 C16 C17 119.0(2) . . ?
C21 C16 C15 117.9(2) . . ?
C17 C16 C15 123.1(2) . . ?
O2 C17 C18 118.0(2) . . ?
O2 C17 C16 124.0(2) . . ?
C18 C17 C16 118.0(2) . . ?
C19 C18 C17 122.5(2) . . ?
C19 C18 H18 118.8 . . ?
C17 C18 H18 118.8 . . ?
C18 C19 C20 118.7(2) . . ?
C18 C19 C22 120.0(2) . . ?
C20 C19 C22 121.2(2) . . ?
C21 C20 C19 119.5(2) . . ?
C21 C20 H20 120.3 . . ?
C19 C20 H20 120.3 . . ?
C20 C21 C16 122.3(2) . . ?
C20 C21 H21 118.9 . . ?
C16 C21 H21 118.9 . . ?
C23 C22 C26 116.1(2) . . ?
C23 C22 C19 121.5(2) . . ?
C26 C22 C19 122.4(2) . . ?
C24 C23 C22 119.8(3) . . ?
C24 C23 H23 120.1 . . ?
C22 C23 H23 120.1 . . ?
N4 C24 C23 124.4(3) . . ?
N4 C24 H24 117.8 . . ?
C23 C24 H24 117.8 . . ?
N4 C25 C26 124.6(3) . . ?
N4 C25 H25 117.7 . . ?
C26 C25 H25 117.7 . . ?
C25 C26 C22 119.8(3) . . ?
C25 C26 H26 120.1 . . ?
C22 C26 H26 120.1 . . ?
O3 C27 N5 125.7(4) . . ?
O3 C27 H27 117.1 . . ?
N5 C27 H27 117.1 . . ?
N5 C28 H28A 109.5 . . ?
N5 C28 H28B 109.5 . . ?
H28A C28 H28B 109.5 . . ?
N5 C28 H28C 109.5 . . ?
H28A C28 H28C 109.5 . . ?
H28B C28 H28C 109.5 . . ?
N5 C29 H29A 109.5 . . ?
N5 C29 H29B 109.5 . . ?
H29A C29 H29B 109.5 . . ?
N5 C29 H29C 109.5 . . ?
H29A C29 H29C 109.5 . . ?
H29B C29 H29C 109.5 . . ?
C3 N1 C1 121.5(2) . . ?
C3 N1 Mn1 126.21(16) . . ?
C1 N1 Mn1 112.28(15) . . ?
C15 N2 C2 119.52(19) . . ?
C15 N2 Mn1 125.74(17) . . ?
C2 N2 Mn1 114.72(14) . . ?
C13 N3 C12 116.1(2) . . ?
C13 N3 Mn1 128.19(16) . 6_656 ?
C12 N3 Mn1 115.21(16) . 6_656 ?
C25 N4 C24 115.3(3) . . ?
C27 N5 C28 120.1(4) . . ?
C27 N5 C29 120.6(4) . . ?
C28 N5 C29 118.9(4) . . ?
C5 O1 Mn1 127.07(14) . . ?
C17 O2 Mn1 129.26(14) . . ?

loop_
_geom_bond_atom_site_label_1
_geom_bond_atom_site_label_2
_geom_bond_distance
_geom_bond_site_symmetry_2
_geom_bond_publ_flag
Mn1 O2 1.8823(17) . ?
Mn1 O1 1.8974(16) . ?
Mn1 N1 1.981(2) . ?
Mn1 N2 1.9957(18) . ?
Mn1 N3 2.411(2) 6_556 ?
Mn1 Cl1 2.5325(7) . ?
C1 N1 1.478(3) . ?
C1 C2 1.515(3) . ?
C1 H1A 0.9900 . ?
C1 H1B 0.9900 . ?
C2 N2 1.483(3) . ?
C2 H2A 0.9900 . ?
C2 H2B 0.9900 . ?
C3 N1 1.285(3) . ?
C3 C4 1.443(3) . ?
C3 H3 0.9500 . ?
C4 C9 1.406(3) . ?
C4 C5 1.419(3) . ?
C5 O1 1.323(3) . ?
C5 C6 1.411(3) . ?
C6 C7 1.394(3) . ?
C6 H6 0.9500 . ?
C7 C8 1.406(4) . ?
C7 C10 1.487(3) . ?
C8 C9 1.374(3) . ?
C8 H8 0.9500 . ?
C9 H9 0.9500 . ?
C10 C11 1.383(4) . ?
C10 C14 1.398(3) . ?
C11 C12 1.382(4) . ?
C11 H11 0.9500 . ?
C12 N3 1.346(3) . ?
C12 H12 0.9500 . ?
C13 N3 1.331(3) . ?
C13 C14 1.389(3) . ?
C13 H13 0.9500 . ?
C14 H14 0.9500 . ?
C15 N2 1.286(3) . ?
C15 C16 1.433(3) . ?
C15 H15 0.9500 . ?
C16 C21 1.410(3) . ?
C16 C17 1.415(3) . ?
C17 O2 1.319(3) . ?
C17 C18 1.401(3) . ?
C18 C19 1.392(3) . ?
C18 H18 0.9500 . ?
C19 C20 1.417(3) . ?
C19 C22 1.480(4) . ?
C20 C21 1.363(4) . ?
C20 H20 0.9500 . ?
C21 H21 0.9500 . ?
C22 C23 1.392(4) . ?
C22 C26 1.397(4) . ?
C23 C24 1.378(4) . ?
C23 H23 0.9500 . ?
C24 N4 1.344(4) . ?
C24 H24 0.9500 . ?
C25 N4 1.335(4) . ?
C25 C26 1.377(4) . ?
C25 H25 0.9500 . ?
C26 H26 0.9500 . ?
C27 O3 1.226(4) . ?
C27 N5 1.337(5) . ?
C27 H27 0.9500 . ?
C28 N5 1.442(6) . ?
C28 H28A 0.9800 . ?
C28 H28B 0.9800 . ?
C28 H28C 0.9800 . ?
C29 N5 1.451(6) . ?
C29 H29A 0.9800 . ?
C29 H29B 0.9800 . ?
C29 H29C 0.9800 . ?
